data_1545266
loop_
_publ_author_name
'Nakada, Marisa'
'Kuwabara, Takuya'
'Furukawa, Shunsuke'
'Hada, Masahiko'
'Minoura, Mao'
'Saito, Masaichi'

_publ_section_title
;
 Synthesis and reactivity of a ruthenocene-type complex bearing an
 aromatic \p-ligand with the heaviest group 14 element
;
_journal_issue 4
_journal_name_full 'Chem. Sci.'
_journal_page_first 3092
_journal_paper_doi 10.1039/C6SC04843A
_journal_volume 8
_journal_year 2017
_chemical_formula_moiety 'C38 H55 I Pb Ru Si2, C6 H14'
_chemical_formula_sum 'C44 H69 I Pb Ru Si2'
_chemical_formula_weight 1089.33
_chemical_name_systematic IodoPlumboleRuthenocene
_chemical_properties_physical ', Air-sensitive,Moisture-sensitive'
_space_group_IT_number 61
_symmetry_cell_setting orthorhombic
_symmetry_space_group_name_Hall '-P 2ac 2ab'
_symmetry_space_group_name_H-M 'P b c a'
_atom_sites_solution_hydrogens geom
_atom_sites_solution_primary direct
_atom_sites_solution_secondary difmap
_audit_creation_method SHELXL-97
_audit_update_record
;
2016-09-30 deposited with the CCDC.
2017-02-13 downloaded from the CCDC.
;
_cell_angle_alpha 90.00
_cell_angle_beta 90.00
_cell_angle_gamma 90.00
_cell_formula_units_Z 8
_cell_length_a 10.3930(5)
_cell_length_b 22.3163(10)
_cell_length_c 39.5129(17)
_cell_measurement_reflns_used 6602
_cell_measurement_temperature 100(2)
_cell_measurement_theta_max 27.26
_cell_measurement_theta_min 2.22
_cell_volume 9164.4(7)
_computing_cell_refinement 'Bruker SMART'
_computing_data_collection 'Bruker SMART'
_computing_data_reduction 'Bruker SMART'
_computing_molecular_graphics 'Bruker SHELXTL'
_computing_publication_material 'Bruker SHELXTL'
_computing_structure_refinement 'SHELXL-97 (Sheldrick, 1997)'
_computing_structure_solution 'SHELXS-97 (Sheldrick, 1990)'
_diffrn_ambient_temperature 100(2)
_diffrn_measured_fraction_theta_full 0.998
_diffrn_measured_fraction_theta_max 0.998
_diffrn_measurement_device_type 'CCD area detector'
_diffrn_measurement_method 'phi and omega scans'
_diffrn_radiation_monochromator graphite
_diffrn_radiation_source 'fine-focus sealed tube'
_diffrn_radiation_type MoK\a
_diffrn_radiation_wavelength 0.71073
_diffrn_reflns_av_R_equivalents 0.0876
_diffrn_reflns_av_sigmaI/netI 0.0616
_diffrn_reflns_limit_h_max 13
_diffrn_reflns_limit_h_min -13
_diffrn_reflns_limit_k_max 28
_diffrn_reflns_limit_k_min -20
_diffrn_reflns_limit_l_max 49
_diffrn_reflns_limit_l_min -51
_diffrn_reflns_number 61813
_diffrn_reflns_theta_full 27.50
_diffrn_reflns_theta_max 27.50
_diffrn_reflns_theta_min 1.83
_exptl_absorpt_coefficient_mu 4.752
_exptl_absorpt_correction_T_max 0.867
_exptl_absorpt_correction_T_min 0.628
_exptl_absorpt_correction_type empirical
_exptl_absorpt_process_details 'SADABS; Sheldrick 1996'
_exptl_crystal_colour green
_exptl_crystal_density_diffrn 1.579
_exptl_crystal_density_method 'not measured'
_exptl_crystal_description plate
_exptl_crystal_F_000 4320
_exptl_crystal_size_max 0.10
_exptl_crystal_size_mid 0.10
_exptl_crystal_size_min 0.03
_refine_diff_density_max 1.475
_refine_diff_density_min -1.039
_refine_diff_density_rms 0.167
_refine_ls_extinction_method none
_refine_ls_goodness_of_fit_ref 1.077
_refine_ls_hydrogen_treatment constr
_refine_ls_matrix_type full
_refine_ls_number_parameters 495
_refine_ls_number_reflns 10525
_refine_ls_number_restraints 104
_refine_ls_restrained_S_all 1.075
_refine_ls_R_factor_all 0.0690
_refine_ls_R_factor_gt 0.0471
_refine_ls_shift/su_max 0.002
_refine_ls_shift/su_mean 0.000
_refine_ls_structure_factor_coef Fsqd
_refine_ls_weighting_details 'calc w=1/[\s^2^(Fo^2^)+(0.0350P)^2^+24.9284P] where P=(Fo^2^+2Fc^2^)/3'
_refine_ls_weighting_scheme calc
_refine_ls_wR_factor_gt 0.0918
_refine_ls_wR_factor_ref 0.0987
_reflns_number_gt 8138
_reflns_number_total 10525
_reflns_threshold_expression >2sigma(I)
_cod_data_source_file c6sc04843a2.cif
_cod_data_source_block masa796i
_cod_depositor_comments 'Adding full bibliography for 1545265--1545268.cif.'
_cod_database_code 1545266

loop_
_symmetry_equiv_pos_as_xyz
'x, y, z'
'-x+1/2, -y, z+1/2'
'x+1/2, -y+1/2, -z'
'-x, y+1/2, -z+1/2'
'-x, -y, -z'
'x-1/2, y, -z-1/2'
'-x-1/2, y-1/2, z'
'x, -y-1/2, z-1/2'

loop_
_atom_site_label
_atom_site_type_symbol
_atom_site_fract_x
_atom_site_fract_y
_atom_site_fract_z
_atom_site_U_iso_or_equiv
_atom_site_adp_type
_atom_site_occupancy
_atom_site_symmetry_multiplicity
_atom_site_calc_flag
_atom_site_refinement_flags
_atom_site_disorder_assembly
_atom_site_disorder_group
Pb1 Pb 0.08169(2) 0.086739(10) 0.123362(6) 0.01600(7) Uani 1 1 d . . .
C1 C 0.2098(5) 0.1391(3) 0.08354(15) 0.0157(12) Uani 1 1 d . . .
C2 C 0.3190(5) 0.1532(2) 0.10309(14) 0.0145(12) Uani 1 1 d . . .
C3 C 0.3637(6) 0.1112(3) 0.12952(14) 0.0154(12) Uani 1 1 d . . .
C4 C 0.2967(5) 0.0576(3) 0.13540(14) 0.0141(12) Uani 1 1 d . . .
Si1 Si 0.11076(16) 0.18949(7) 0.05512(4) 0.0170(4) Uani 1 1 d . . .
C5 C 0.0201(7) 0.1440(3) 0.02370(16) 0.0263(15) Uani 1 1 d . . .
H5A H -0.0428 0.1687 0.0127 0.039 Uiso 1 1 calc R . .
H5B H -0.0224 0.1115 0.0351 0.039 Uiso 1 1 calc R . .
H5C H 0.0786 0.1283 0.0071 0.039 Uiso 1 1 calc R . .
C6 C 0.2148(6) 0.2439(3) 0.03139(16) 0.0205(14) Uani 1 1 d . . .
H6A H 0.2795 0.2223 0.0190 0.031 Uiso 1 1 calc R . .
H6B H 0.2555 0.2706 0.0471 0.031 Uiso 1 1 calc R . .
H6C H 0.1628 0.2665 0.0159 0.031 Uiso 1 1 calc R . .
C7 C -0.0148(6) 0.2349(3) 0.07978(16) 0.0219(14) Uani 1 1 d . . .
C8 C -0.1364(6) 0.1978(3) 0.0880(2) 0.0374(19) Uani 1 1 d . . .
H8A H -0.1981 0.2227 0.0994 0.056 Uiso 1 1 calc R . .
H8B H -0.1135 0.1648 0.1024 0.056 Uiso 1 1 calc R . .
H8C H -0.1731 0.1827 0.0674 0.056 Uiso 1 1 calc R . .
C9 C 0.0404(7) 0.2613(3) 0.11299(17) 0.0295(16) Uani 1 1 d . . .
H9A H 0.1169 0.2838 0.1081 0.044 Uiso 1 1 calc R . .
H9B H 0.0609 0.2293 0.1283 0.044 Uiso 1 1 calc R . .
H9C H -0.0224 0.2872 0.1232 0.044 Uiso 1 1 calc R . .
C10 C -0.0587(6) 0.2869(3) 0.05759(18) 0.0279(16) Uani 1 1 d . . .
H10A H -0.0849 0.2719 0.0359 0.042 Uiso 1 1 calc R . .
H10B H 0.0110 0.3147 0.0547 0.042 Uiso 1 1 calc R . .
H10C H -0.1299 0.3069 0.0682 0.042 Uiso 1 1 calc R . .
C11 C 0.4004(5) 0.2072(2) 0.09598(14) 0.0133(12) Uani 1 1 d . . .
C12 C 0.4890(6) 0.2080(3) 0.06977(16) 0.0208(14) Uani 1 1 d . . .
H12A H 0.5013 0.1737 0.0568 0.025 Uiso 1 1 calc R . .
C13 C 0.5596(6) 0.2591(3) 0.06272(16) 0.0218(14) Uani 1 1 d . . .
H13A H 0.6174 0.2590 0.0447 0.026 Uiso 1 1 calc R . .
C14 C 0.5453(6) 0.3103(3) 0.08198(17) 0.0243(14) Uani 1 1 d . . .
H14A H 0.5930 0.3445 0.0772 0.029 Uiso 1 1 calc R . .
C15 C 0.4580(6) 0.3096(3) 0.10872(16) 0.0198(13) Uani 1 1 d . . .
H15A H 0.4485 0.3436 0.1221 0.024 Uiso 1 1 calc R . .
C16 C 0.3858(6) 0.2594(3) 0.11552(16) 0.0181(13) Uani 1 1 d . . .
H16A H 0.3267 0.2600 0.1332 0.022 Uiso 1 1 calc R . .
C17 C 0.4860(6) 0.1263(3) 0.14800(15) 0.0171(13) Uani 1 1 d . . .
C18 C 0.4880(6) 0.1666(3) 0.17392(16) 0.0243(14) Uani 1 1 d . . .
H18A H 0.4130 0.1871 0.1795 0.029 Uiso 1 1 calc R . .
C19 C 0.5991(7) 0.1777(3) 0.19208(18) 0.0349(18) Uani 1 1 d . . .
H19A H 0.5983 0.2055 0.2096 0.042 Uiso 1 1 calc R . .
C20 C 0.7099(7) 0.1479(3) 0.18437(18) 0.0360(18) Uani 1 1 d . . .
H20A H 0.7843 0.1553 0.1968 0.043 Uiso 1 1 calc R . .
C21 C 0.7119(6) 0.1071(3) 0.15818(17) 0.0291(16) Uani 1 1 d . . .
H21A H 0.7877 0.0871 0.1527 0.035 Uiso 1 1 calc R . .
C22 C 0.5998(6) 0.0959(3) 0.14003(16) 0.0224(14) Uani 1 1 d . . .
H22A H 0.6005 0.0680 0.1225 0.027 Uiso 1 1 calc R . .
Si2 Si 0.30434(16) 0.00415(7) 0.17234(4) 0.0174(4) Uani 1 1 d . . .
C23 C 0.2319(7) -0.0687(3) 0.15997(17) 0.0298(16) Uani 1 1 d . . .
H23A H 0.1582 -0.0616 0.1458 0.045 Uiso 1 1 calc R . .
H23B H 0.2058 -0.0900 0.1799 0.045 Uiso 1 1 calc R . .
H23C H 0.2941 -0.0920 0.1478 0.045 Uiso 1 1 calc R . .
C24 C 0.4737(6) -0.0104(3) 0.18632(18) 0.0300(16) Uani 1 1 d . . .
H24A H 0.4748 -0.0432 0.2020 0.045 Uiso 1 1 calc R . .
H24B H 0.5075 0.0248 0.1971 0.045 Uiso 1 1 calc R . .
H24C H 0.5257 -0.0201 0.1670 0.045 Uiso 1 1 calc R . .
C25 C 0.2103(7) 0.0333(3) 0.21079(16) 0.0288(16) Uani 1 1 d . . .
C26 C 0.0653(7) 0.0273(5) 0.2078(2) 0.053(2) Uani 1 1 d . . .
H26A H 0.0261 0.0368 0.2292 0.080 Uiso 1 1 calc R . .
H26B H 0.0439 -0.0130 0.2016 0.080 Uiso 1 1 calc R . .
H26C H 0.0342 0.0544 0.1908 0.080 Uiso 1 1 calc R . .
C27 C 0.2505(8) -0.0052(4) 0.24155(17) 0.041(2) Uani 1 1 d . . .
H27A H 0.2018 0.0068 0.2611 0.062 Uiso 1 1 calc R . .
H27B H 0.3406 0.0004 0.2459 0.062 Uiso 1 1 calc R . .
H27C H 0.2341 -0.0466 0.2368 0.062 Uiso 1 1 calc R . .
C28 C 0.2452(11) 0.0976(4) 0.2187(2) 0.063(3) Uani 1 1 d . . .
H28A H 0.2156 0.1231 0.2008 0.094 Uiso 1 1 calc R . .
H28B H 0.3369 0.1011 0.2208 0.094 Uiso 1 1 calc R . .
H28C H 0.2053 0.1093 0.2396 0.094 Uiso 1 1 calc R . .
Ru1 Ru 0.32007(4) 0.06115(2) 0.082562(11) 0.01103(10) Uani 1 1 d . . .
C29 C 0.4873(6) 0.0360(2) 0.04992(14) 0.0148(12) Uani 1 1 d . . .
C30 C 0.4532(6) -0.0146(3) 0.06971(15) 0.0169(13) Uani 1 1 d . . .
C31 C 0.3233(6) -0.0308(2) 0.06174(14) 0.0154(12) Uani 1 1 d . . .
C32 C 0.2784(5) 0.0099(3) 0.03560(14) 0.0143(12) Uani 1 1 d . . .
C33 C 0.3812(5) 0.0501(3) 0.02837(14) 0.0151(12) Uani 1 1 d . . .
C34 C 0.6201(6) 0.0622(3) 0.04731(16) 0.0205(13) Uani 1 1 d . . .
H34A H 0.6257 0.0867 0.0274 0.031 Uiso 1 1 calc R . .
H34B H 0.6821 0.0304 0.0460 0.031 Uiso 1 1 calc R . .
H34C H 0.6372 0.0863 0.0669 0.031 Uiso 1 1 calc R . .
C35 C 0.5406(6) -0.0499(3) 0.09309(16) 0.0186(13) Uani 1 1 d . . .
H35A H 0.5772 -0.0830 0.0810 0.028 Uiso 1 1 calc R . .
H35B H 0.4916 -0.0646 0.1119 0.028 Uiso 1 1 calc R . .
H35C H 0.6082 -0.0243 0.1012 0.028 Uiso 1 1 calc R . .
C36 C 0.2538(6) -0.0868(3) 0.07100(16) 0.0216(13) Uani 1 1 d . . .
H36A H 0.2485 -0.1125 0.0516 0.032 Uiso 1 1 calc R . .
H36B H 0.1687 -0.0770 0.0786 0.032 Uiso 1 1 calc R . .
H36C H 0.2996 -0.1069 0.0888 0.032 Uiso 1 1 calc R . .
C37 C 0.1565(6) 0.0013(3) 0.01611(16) 0.0200(13) Uani 1 1 d . . .
H37A H 0.1496 0.0318 -0.0009 0.030 Uiso 1 1 calc R . .
H37B H 0.0844 0.0041 0.0312 0.030 Uiso 1 1 calc R . .
H37C H 0.1571 -0.0374 0.0056 0.030 Uiso 1 1 calc R . .
C38 C 0.3830(7) 0.0956(3) 0.00042(15) 0.0248(15) Uani 1 1 d . . .
H38A H 0.4365 0.1287 0.0069 0.037 Uiso 1 1 calc R . .
H38B H 0.2970 0.1095 -0.0037 0.037 Uiso 1 1 calc R . .
H38C H 0.4165 0.0775 -0.0198 0.037 Uiso 1 1 calc R . .
I1 I -0.07774(4) -0.009051(18) 0.095146(11) 0.02334(10) Uani 1 1 d . . .
C39 C 0.7623(10) 0.3547(5) 0.1582(2) 0.084(3) Uani 1 1 d D A .
H39A H 0.8500 0.3576 0.1656 0.126 Uiso 1 1 calc R . .
H39B H 0.7536 0.3736 0.1365 0.126 Uiso 1 1 calc R . .
H39C H 0.7383 0.3133 0.1564 0.126 Uiso 1 1 calc R . .
C40 C 0.6757(10) 0.3857(6) 0.1834(3) 0.094(4) Uani 1 1 d D . .
H40A H 0.7299 0.4154 0.1943 0.113 Uiso 0.556(17) 1 calc PR A 1
H40B H 0.6147 0.4081 0.1698 0.113 Uiso 0.556(17) 1 calc PR A 1
H40C H 0.5850 0.3834 0.1778 0.113 Uiso 0.444(17) 1 calc PR A 2
H40D H 0.7008 0.4267 0.1883 0.113 Uiso 0.444(17) 1 calc PR A 2
C41 C 0.5965(12) 0.3590(7) 0.2118(4) 0.050(5) Uani 0.556(17) 1 d PDU A 1
H41A H 0.5337 0.3311 0.2027 0.060 Uiso 0.556(17) 1 calc PR A 1
H41B H 0.5512 0.3902 0.2240 0.060 Uiso 0.556(17) 1 calc PR A 1
C42 C 0.6910(15) 0.3262(9) 0.2355(4) 0.039(5) Uani 0.556(17) 1 d PDU A 1
H42A H 0.7601 0.3529 0.2422 0.047 Uiso 0.556(17) 1 calc PR A 1
H42B H 0.7283 0.2919 0.2240 0.047 Uiso 0.556(17) 1 calc PR A 1
C43 C 0.6142(18) 0.3054(7) 0.2669(4) 0.060(5) Uani 0.556(17) 1 d PDU A 1
H43A H 0.5795 0.3404 0.2783 0.073 Uiso 0.556(17) 1 calc PR A 1
H43B H 0.5423 0.2811 0.2595 0.073 Uiso 0.556(17) 1 calc PR A 1
C44 C 0.695(3) 0.2692(11) 0.2924(5) 0.096(11) Uani 0.556(17) 1 d PDU A 1
H44A H 0.6413 0.2556 0.3106 0.143 Uiso 0.556(17) 1 calc PR A 1
H44B H 0.7626 0.2941 0.3013 0.143 Uiso 0.556(17) 1 calc PR A 1
H44C H 0.7326 0.2352 0.2812 0.143 Uiso 0.556(17) 1 calc PR A 1
C45 C 0.718(3) 0.3397(10) 0.2115(3) 0.135(13) Uani 0.444(17) 1 d PDU A 2
H45A H 0.7339 0.3029 0.1991 0.162 Uiso 0.444(17) 1 calc PR A 2
H45B H 0.8024 0.3538 0.2185 0.162 Uiso 0.444(17) 1 calc PR A 2
C46 C 0.655(3) 0.3182(18) 0.2448(7) 0.091(10) Uani 0.444(17) 1 d PDU A 2
H46A H 0.5790 0.2962 0.2379 0.109 Uiso 0.444(17) 1 calc PR A 2
H46B H 0.6239 0.3544 0.2557 0.109 Uiso 0.444(17) 1 calc PR A 2
C47 C 0.715(3) 0.2803(14) 0.2737(7) 0.098(10) Uani 0.444(17) 1 d PDU A 2
H47A H 0.7484 0.2428 0.2648 0.117 Uiso 0.444(17) 1 calc PR A 2
H47B H 0.7859 0.3020 0.2842 0.117 Uiso 0.444(17) 1 calc PR A 2
C48 C 0.607(4) 0.268(2) 0.2998(9) 0.146(17) Uani 0.444(17) 1 d PDU A 2
H48A H 0.6401 0.2440 0.3178 0.219 Uiso 0.444(17) 1 calc PR A 2
H48B H 0.5372 0.2480 0.2889 0.219 Uiso 0.444(17) 1 calc PR A 2
H48C H 0.5774 0.3058 0.3089 0.219 Uiso 0.444(17) 1 calc PR A 2

loop_
_atom_site_aniso_label
_atom_site_aniso_U_11
_atom_site_aniso_U_22
_atom_site_aniso_U_33
_atom_site_aniso_U_23
_atom_site_aniso_U_13
_atom_site_aniso_U_12
Pb1 0.01267(11) 0.01778(12) 0.01755(11) 0.00041(9) 0.00151(9) 0.00014(9)
C1 0.017(3) 0.015(3) 0.015(3) -0.004(2) 0.004(2) 0.001(2)
C2 0.015(3) 0.013(3) 0.015(3) -0.004(2) 0.003(2) 0.001(2)
C3 0.018(3) 0.018(3) 0.010(3) -0.007(2) 0.008(2) 0.001(2)
C4 0.015(3) 0.016(3) 0.011(3) -0.001(2) 0.000(2) 0.001(2)
Si1 0.0182(9) 0.0136(8) 0.0192(9) 0.0009(7) -0.0038(7) 0.0006(6)
C5 0.036(4) 0.019(3) 0.024(4) -0.001(3) -0.012(3) 0.002(3)
C6 0.024(3) 0.015(3) 0.022(3) -0.001(3) -0.005(3) 0.004(3)
C7 0.015(3) 0.023(3) 0.027(4) 0.006(3) -0.006(3) -0.002(3)
C8 0.014(3) 0.032(4) 0.067(6) 0.018(4) -0.004(3) 0.008(3)
C9 0.027(4) 0.034(4) 0.028(4) -0.009(3) 0.000(3) 0.013(3)
C10 0.024(4) 0.017(3) 0.043(4) 0.002(3) -0.007(3) 0.003(3)
C11 0.013(3) 0.011(3) 0.017(3) 0.002(2) -0.005(2) 0.003(2)
C12 0.023(3) 0.019(3) 0.020(3) -0.005(3) 0.002(3) -0.002(3)
C13 0.018(3) 0.025(3) 0.023(3) 0.006(3) 0.004(3) -0.004(3)
C14 0.021(3) 0.017(3) 0.034(4) -0.002(3) -0.006(3) -0.005(3)
C15 0.018(3) 0.017(3) 0.024(3) 0.000(3) -0.005(3) 0.002(2)
C16 0.012(3) 0.017(3) 0.026(3) 0.006(3) -0.003(2) 0.007(2)
C17 0.018(3) 0.016(3) 0.018(3) 0.004(2) 0.002(2) -0.006(2)
C18 0.029(4) 0.020(3) 0.024(4) -0.004(3) -0.006(3) 0.001(3)
C19 0.040(4) 0.032(4) 0.032(4) -0.011(3) -0.018(3) 0.000(3)
C20 0.030(4) 0.051(5) 0.027(4) 0.009(3) -0.014(3) -0.019(4)
C21 0.012(3) 0.046(4) 0.029(4) 0.007(3) -0.003(3) -0.003(3)
C22 0.017(3) 0.030(4) 0.020(3) -0.004(3) -0.001(3) 0.002(3)
Si2 0.0169(8) 0.0202(9) 0.0151(8) 0.0050(7) -0.0013(7) -0.0028(7)
C23 0.042(4) 0.027(4) 0.020(4) 0.006(3) 0.003(3) -0.001(3)
C24 0.016(3) 0.045(4) 0.028(4) 0.010(3) -0.003(3) 0.003(3)
C25 0.034(4) 0.036(4) 0.016(3) 0.005(3) 0.010(3) -0.003(3)
C26 0.033(5) 0.099(7) 0.027(4) 0.016(5) 0.016(4) 0.010(5)
C27 0.039(4) 0.070(6) 0.015(4) 0.008(4) 0.002(3) -0.010(4)
C28 0.121(9) 0.039(5) 0.027(4) -0.008(4) 0.029(5) -0.005(5)
Ru1 0.0120(2) 0.0109(2) 0.0101(2) -0.00067(18) -0.00001(17) -0.00039(18)
C29 0.017(3) 0.014(3) 0.013(3) -0.002(2) 0.004(2) 0.001(2)
C30 0.018(3) 0.016(3) 0.016(3) -0.005(2) -0.004(2) 0.003(2)
C31 0.020(3) 0.011(3) 0.015(3) -0.007(2) -0.002(2) 0.003(2)
C32 0.015(3) 0.015(3) 0.013(3) -0.003(2) 0.003(2) -0.001(2)
C33 0.017(3) 0.016(3) 0.013(3) -0.010(2) 0.003(2) -0.001(2)
C34 0.014(3) 0.021(3) 0.026(3) -0.002(3) 0.007(2) -0.002(3)
C35 0.018(3) 0.014(3) 0.024(3) -0.003(2) 0.000(2) -0.004(2)
C36 0.021(3) 0.015(3) 0.029(3) -0.001(3) -0.002(3) 0.000(3)
C37 0.018(3) 0.021(3) 0.020(3) -0.007(3) -0.002(3) 0.001(3)
C38 0.037(4) 0.026(4) 0.011(3) 0.001(3) 0.002(3) 0.000(3)
I1 0.01558(19) 0.0225(2) 0.0320(2) -0.00184(17) -0.00116(18) -0.00215(17)
C39 0.079(8) 0.109(10) 0.063(7) -0.013(7) -0.017(6) 0.011(7)
C40 0.066(8) 0.149(12) 0.068(8) -0.017(8) -0.017(6) 0.014(8)
C41 0.037(9) 0.061(10) 0.052(9) 0.019(8) -0.002(7) 0.013(7)
C42 0.063(12) 0.013(7) 0.042(10) 0.004(7) -0.028(7) -0.003(8)
C43 0.103(15) 0.029(9) 0.050(10) 0.001(7) 0.005(9) 0.017(9)
C44 0.21(3) 0.050(12) 0.028(11) -0.008(9) -0.048(15) 0.015(16)
C45 0.20(3) 0.10(2) 0.11(2) -0.052(17) -0.02(2) -0.06(2)
C46 0.08(2) 0.08(2) 0.11(2) -0.056(16) -0.023(16) 0.001(17)
C47 0.10(2) 0.10(2) 0.10(2) -0.059(16) -0.023(15) 0.001(16)
C48 0.17(3) 0.15(3) 0.12(2) -0.053(19) 0.04(2) 0.05(3)

loop_
_atom_type_symbol
_atom_type_description
_atom_type_scat_dispersion_real
_atom_type_scat_dispersion_imag
_atom_type_scat_source
C C 0.0033 0.0016 'International Tables Vol C Tables 4.2.6.8 and 6.1.1.4'
H H 0.0000 0.0000 'International Tables Vol C Tables 4.2.6.8 and 6.1.1.4'
Si Si 0.0817 0.0704 'International Tables Vol C Tables 4.2.6.8 and 6.1.1.4'
Ru Ru -1.2594 0.8363 'International Tables Vol C Tables 4.2.6.8 and 6.1.1.4'
I I -0.4742 1.8119 'International Tables Vol C Tables 4.2.6.8 and 6.1.1.4'
Pb Pb -3.3944 10.1111 'International Tables Vol C Tables 4.2.6.8 and 6.1.1.4'

loop_
_geom_angle_atom_site_label_1
_geom_angle_atom_site_label_2
_geom_angle_atom_site_label_3
_geom_angle
C1 Pb1 C4 74.9(2)
C1 Pb1 I1 115.19(14)
C4 Pb1 I1 114.14(14)
C1 Pb1 Ru1 43.57(13)
C4 Pb1 Ru1 44.04(13)
I1 Pb1 Ru1 97.090(14)
C2 C1 Si1 129.1(4)
C2 C1 Ru1 75.7(3)
Si1 C1 Ru1 141.6(3)
C2 C1 Pb1 101.5(4)
Si1 C1 Pb1 112.4(3)
Ru1 C1 Pb1 84.8(2)
C1 C2 C3 119.9(5)
C1 C2 C11 122.1(5)
C3 C2 C11 117.7(5)
C1 C2 Ru1 66.1(3)
C3 C2 Ru1 70.6(3)
C11 C2 Ru1 132.5(4)
C4 C3 C2 120.1(5)
C4 C3 C17 122.1(5)
C2 C3 C17 117.7(5)
C4 C3 Ru1 66.9(3)
C2 C3 Ru1 70.3(3)
C17 C3 Ru1 133.9(4)
C3 C4 Si2 130.2(4)
C3 C4 Ru1 75.3(3)
Si2 C4 Ru1 141.9(3)
C3 C4 Pb1 101.6(4)
Si2 C4 Pb1 111.6(3)
Ru1 C4 Pb1 84.25(19)
C5 Si1 C6 108.2(3)
C5 Si1 C1 110.3(3)
C6 Si1 C1 111.5(3)
C5 Si1 C7 106.4(3)
C6 Si1 C7 107.7(3)
C1 Si1 C7 112.5(3)
C10 C7 C8 106.5(5)
C10 C7 C9 108.0(5)
C8 C7 C9 109.2(6)
C10 C7 Si1 108.3(5)
C8 C7 Si1 112.3(5)
C9 C7 Si1 112.3(4)
C12 C11 C16 118.1(5)
C12 C11 C2 121.7(5)
C16 C11 C2 120.2(5)
C13 C12 C11 120.9(6)
C14 C13 C12 120.9(6)
C13 C14 C15 118.7(6)
C16 C15 C14 120.8(6)
C15 C16 C11 120.6(6)
C18 C17 C22 118.5(6)
C18 C17 C3 121.7(6)
C22 C17 C3 119.7(5)
C17 C18 C19 121.4(6)
C20 C19 C18 120.2(7)
C19 C20 C21 120.1(6)
C20 C21 C22 119.6(6)
C21 C22 C17 120.3(6)
C23 Si2 C24 107.9(3)
C23 Si2 C4 109.4(3)
C24 Si2 C4 112.2(3)
C23 Si2 C25 107.4(3)
C24 Si2 C25 107.7(3)
C4 Si2 C25 112.1(3)
C28 C25 C26 109.8(7)
C28 C25 C27 107.4(6)
C26 C25 C27 106.3(6)
C28 C25 Si2 111.3(5)
C26 C25 Si2 114.4(5)
C27 C25 Si2 107.2(5)
C1 Ru1 C4 87.1(2)
C1 Ru1 C2 38.2(2)
C4 Ru1 C2 70.7(2)
C1 Ru1 C31 142.2(2)
C4 Ru1 C31 109.6(2)
C2 Ru1 C31 179.3(2)
C1 Ru1 C3 71.1(2)
C4 Ru1 C3 37.8(2)
C2 Ru1 C3 39.1(2)
C31 Ru1 C3 141.0(2)
C1 Ru1 C32 109.8(2)
C4 Ru1 C32 141.9(2)
C2 Ru1 C32 141.7(2)
C31 Ru1 C32 38.2(2)
C3 Ru1 C32 179.2(2)
C1 Ru1 C29 130.4(2)
C4 Ru1 C29 130.8(2)
C2 Ru1 C29 116.7(2)
C31 Ru1 C29 62.6(2)
C3 Ru1 C29 116.8(2)
C32 Ru1 C29 62.7(2)
C1 Ru1 C30 166.6(2)
C4 Ru1 C30 105.5(2)
C2 Ru1 C30 141.9(2)
C31 Ru1 C30 37.5(2)
C3 Ru1 C30 116.3(2)
C32 Ru1 C30 62.8(2)
C29 Ru1 C30 36.9(2)
C1 Ru1 C33 105.4(2)
C4 Ru1 C33 167.0(2)
C2 Ru1 C33 117.0(2)
C31 Ru1 C33 62.6(2)
C3 Ru1 C33 142.8(2)
C32 Ru1 C33 37.2(2)
C29 Ru1 C33 37.1(2)
C30 Ru1 C33 61.8(2)
C1 Ru1 Pb1 51.62(16)
C4 Ru1 Pb1 51.72(15)
C2 Ru1 Pb1 67.84(14)
C31 Ru1 Pb1 112.82(15)
C3 Ru1 Pb1 67.90(15)
C32 Ru1 Pb1 112.60(14)
C29 Ru1 Pb1 175.02(15)
C30 Ru1 Pb1 140.53(16)
C33 Ru1 Pb1 139.81(15)
C30 C29 C33 108.1(5)
C30 C29 C34 125.3(5)
C33 C29 C34 125.6(5)
C30 C29 Ru1 71.8(3)
C33 C29 Ru1 71.8(3)
C34 C29 Ru1 131.0(4)
C29 C30 C31 108.4(5)
C29 C30 C35 126.9(5)
C31 C30 C35 124.6(5)
C29 C30 Ru1 71.3(3)
C31 C30 Ru1 70.0(3)
C35 C30 Ru1 128.5(4)
C30 C31 C32 107.5(5)
C30 C31 C36 127.9(5)
C32 C31 C36 122.9(5)
C30 C31 Ru1 72.4(3)
C32 C31 Ru1 71.3(3)
C36 C31 Ru1 132.8(4)
C33 C32 C31 107.2(5)
C33 C32 C37 127.8(5)
C31 C32 C37 124.0(5)
C33 C32 Ru1 72.4(3)
C31 C32 Ru1 70.5(3)
C37 C32 Ru1 131.4(4)
C32 C33 C29 108.7(5)
C32 C33 C38 125.6(5)
C29 C33 C38 125.4(5)
C32 C33 Ru1 70.5(3)
C29 C33 Ru1 71.0(3)
C38 C33 Ru1 129.1(4)
C41 C40 C39 129.1(12)
C41 C40 C45 51.2(12)
C39 C40 C45 89.9(7)
C40 C41 C42 106.9(10)
C41 C42 C43 107.5(11)
C44 C43 C42 113.5(16)
C46 C45 C40 133(2)
C45 C46 C47 128(2)
C48 C47 C46 107(2)

loop_
_geom_bond_atom_site_label_1
_geom_bond_atom_site_label_2
_geom_bond_distance
Pb1 C1 2.370(6)
Pb1 C4 2.375(6)
Pb1 I1 2.9254(5)
Pb1 Ru1 3.0105(5)
C1 C2 1.408(8)
C1 Si1 1.893(6)
C1 Ru1 2.084(6)
C2 C3 1.479(8)
C2 C11 1.498(8)
C2 Ru1 2.209(5)
C3 C4 1.403(8)
C3 C17 1.505(8)
C3 Ru1 2.212(6)
C4 Si2 1.887(6)
C4 Ru1 2.103(6)
Si1 C5 1.860(6)
Si1 C6 1.876(6)
Si1 C7 1.918(7)
C7 C10 1.524(8)
C7 C8 1.547(9)
C7 C9 1.548(9)
C11 C12 1.386(8)
C11 C16 1.407(8)
C12 C13 1.385(8)
C13 C14 1.379(9)
C14 C15 1.392(9)
C15 C16 1.375(8)
C17 C18 1.363(8)
C17 C22 1.400(8)
C18 C19 1.382(9)
C19 C20 1.364(10)
C20 C21 1.380(10)
C21 C22 1.390(8)
Si2 C23 1.856(7)
Si2 C24 1.873(6)
Si2 C25 1.921(7)
C25 C28 1.511(10)
C25 C26 1.517(10)
C25 C27 1.546(9)
Ru1 C31 2.211(5)
Ru1 C32 2.222(6)
Ru1 C29 2.236(6)
Ru1 C30 2.243(6)
Ru1 C33 2.247(6)
C29 C30 1.418(8)
C29 C33 1.428(8)
C29 C34 1.502(8)
C30 C31 1.433(8)
C30 C35 1.516(8)
C31 C32 1.452(8)
C31 C36 1.488(8)
C32 C33 1.424(8)
C32 C37 1.495(8)
C33 C38 1.500(8)
C39 C40 1.512(8)
C40 C41 1.512(9)
C40 C45 1.575(10)
C41 C42 1.542(9)
C42 C43 1.548(10)
C43 C44 1.543(10)
C45 C46 1.546(10)
C46 C47 1.553(10)
C47 C48 1.550(10)
